data_7157659
loop_
_publ_author_name
'Gadigennavar, Savita'
'Sankararaman, Sethuraman'

_publ_section_title
;
 Synthesis and application of
 3,4,7,8-tetrakis-exo-methylenecycloocta-1,5-diene as a versatile
 Diels-Alder diene: synthesis of V-shaped cyclooctatetraene fused acenes.
;
_journal_issue 34
_journal_name_full 'Organic &amp; biomolecular chemistry'
_journal_page_first 6738
_journal_page_last 6744
_journal_paper_doi 10.1039/d0ob01544j
_journal_volume 18
_journal_year 2020
_chemical_formula_moiety 'C32 H26 N2 O4'
_chemical_formula_sum 'C32 H26 N2 O4'
_chemical_formula_weight 502.55
_space_group_crystal_system monoclinic
_space_group_IT_number 14
_space_group_name_Hall '-P 2ybc'
_space_group_name_H-M_alt 'P 1 21/c 1'
_atom_sites_solution_hydrogens geom
_audit_creation_method SHELXL-2018/3
_audit_update_record
;
2020-07-22 deposited with the CCDC.	2020-08-11 downloaded from the CCDC.
;
_cell_angle_alpha 90
_cell_angle_beta 90.026(2)
_cell_angle_gamma 90
_cell_formula_units_Z 4
_cell_length_a 13.8872(4)
_cell_length_b 9.9072(3)
_cell_length_c 19.4383(6)
_cell_measurement_reflns_used 4940
_cell_measurement_temperature 296(2)
_cell_measurement_theta_max 22.34
_cell_measurement_theta_min 2.31
_cell_volume 2674.38(14)
_computing_cell_refinement 'APEX3/SAINT (Bruker, 2004)'
_computing_data_collection 'APEX3 (Bruker, 2004)'
_computing_data_reduction 'SAINT/XPREP (Bruker, 2004)'
_computing_molecular_graphics 'ORTEP3 (Farrugia, 1997) and Mercury (Bruno et al., 2002)'
_computing_publication_material 'SHELXL-2018/3 (Sheldrick, 2018)'
_computing_structure_refinement 'SHELXL-2018/3 (Sheldrick, 2018)'
_computing_structure_solution 'SHELXT-2014/3 (Sheldrick, 2014)'
_diffrn_ambient_temperature 296(2)
_diffrn_measured_fraction_theta_full 1.000
_diffrn_measured_fraction_theta_max 1.000
_diffrn_measurement_device_type 'Bruker axs kappa apex2 Diffractometer'
_diffrn_measurement_method '\w and \f scan'
_diffrn_radiation_monochromator graphite
_diffrn_radiation_source 'fine-focus sealed tube'
_diffrn_radiation_type MoK\a
_diffrn_radiation_wavelength 0.71073
_diffrn_reflns_av_R_equivalents 0.0640
_diffrn_reflns_av_unetI/netI 0.0625
_diffrn_reflns_Laue_measured_fraction_full 1.000
_diffrn_reflns_Laue_measured_fraction_max 1.000
_diffrn_reflns_limit_h_max 17
_diffrn_reflns_limit_h_min -17
_diffrn_reflns_limit_k_max 12
_diffrn_reflns_limit_k_min -12
_diffrn_reflns_limit_l_max 24
_diffrn_reflns_limit_l_min -24
_diffrn_reflns_number 22953
_diffrn_reflns_point_group_measured_fraction_full 1.000
_diffrn_reflns_point_group_measured_fraction_max 1.000
_diffrn_reflns_theta_full 25.242
_diffrn_reflns_theta_max 26.996
_diffrn_reflns_theta_min 2.095
_exptl_absorpt_coefficient_mu 0.083
_exptl_absorpt_correction_T_max 0.7419
_exptl_absorpt_correction_T_min 0.4516
_exptl_absorpt_correction_type multi-scan
_exptl_absorpt_process_details 'SADABS (Bruker, 2012)'
_exptl_crystal_colour colourless
_exptl_crystal_density_diffrn 1.248
_exptl_crystal_description block
_exptl_crystal_F_000 1056
_exptl_crystal_size_max 0.250
_exptl_crystal_size_mid 0.220
_exptl_crystal_size_min 0.160
_refine_diff_density_max 0.221
_refine_diff_density_min -0.240
_refine_diff_density_rms 0.037
_refine_ls_extinction_coef 0.0054(10)
_refine_ls_extinction_expression Fc^*^=kFc[1+0.001xFc^2^\l^3^/sin(2\q)]^-1/4^
_refine_ls_extinction_method 'SHELXL-2018/3 (Sheldrick 2018)'
_refine_ls_goodness_of_fit_ref 1.016
_refine_ls_hydrogen_treatment constr
_refine_ls_matrix_type full
_refine_ls_number_parameters 344
_refine_ls_number_reflns 5837
_refine_ls_number_restraints 42
_refine_ls_restrained_S_all 1.015
_refine_ls_R_factor_all 0.1077
_refine_ls_R_factor_gt 0.0534
_refine_ls_shift/su_max 0.000
_refine_ls_shift/su_mean 0.000
_refine_ls_structure_factor_coef Fsqd
_refine_ls_weighting_details 'w=1/[\s^2^(Fo^2^)+(0.0720P)^2^+0.3419P] where P=(Fo^2^+2Fc^2^)/3'
_refine_ls_weighting_scheme calc
_refine_ls_wR_factor_gt 0.1333
_refine_ls_wR_factor_ref 0.1655
_reflns_Friedel_coverage 0.000
_reflns_number_gt 3264
_reflns_number_total 5837
_reflns_threshold_expression 'I > 2\s(I)'
_cod_data_source_file d0ob01544j2.cif
_cod_data_source_block shelx
_cod_depositor_comments 'Adding full bibliography for 7157657--7157659.cif.'
_cod_original_sg_symbol_H-M 'P 21/c'
_cod_database_code 7157659
_shelx_shelxl_version_number 2018/3
_shelx_space_group_comment
;
The symmetry employed for this shelxl refinement is uniquely defined
by the following loop, which should always be used as a source of
symmetry information in preference to the above space-group names.
They are only intended as comments.
;
_shelx_estimated_absorpt_t_min 0.980
_shelx_estimated_absorpt_t_max 0.987

loop_
_space_group_symop_operation_xyz
'x, y, z'
'-x, y+1/2, -z+1/2'
'-x, -y, -z'
'x, -y-1/2, z-1/2'

loop_
_atom_site_label
_atom_site_type_symbol
_atom_site_fract_x
_atom_site_fract_y
_atom_site_fract_z
_atom_site_U_iso_or_equiv
_atom_site_adp_type
_atom_site_occupancy
_atom_site_site_symmetry_order
_atom_site_calc_flag
_atom_site_refinement_flags_posn
_atom_site_refinement_flags_adp
_atom_site_refinement_flags_occupancy
_atom_site_disorder_assembly
_atom_site_disorder_group
C1 C 0.53948(19) 0.6159(3) 0.15257(15) 0.0783(8) Uani 1 1 d . . . . .
H1 H 0.573838 0.613303 0.193630 0.094 Uiso 1 1 calc R U . . .
C2 C 0.4586(2) 0.5344(3) 0.14378(19) 0.0924(10) Uani 1 1 d . . . . .
H2 H 0.438742 0.477007 0.178855 0.111 Uiso 1 1 calc R U . . .
C3 C 0.4090(2) 0.5395(3) 0.0834(2) 0.0885(10) Uani 1 1 d . . . . .
H3 H 0.355102 0.485041 0.077367 0.106 Uiso 1 1 calc R U . . .
C4 C 0.43711(18) 0.6226(3) 0.03207(17) 0.0841(9) Uani 1 1 d . . . . .
H4 H 0.402699 0.624734 -0.008973 0.101 Uiso 1 1 calc R U . . .
C5 C 0.51658(16) 0.7042(3) 0.04037(14) 0.0668(7) Uani 1 1 d . . . . .
H5 H 0.535405 0.762187 0.005254 0.080 Uiso 1 1 calc R U . . .
C6 C 0.56798(15) 0.6995(2) 0.10081(12) 0.0561(6) Uani 1 1 d . . . . .
C7 C 0.65284(17) 0.8987(3) 0.14939(13) 0.0658(7) Uani 1 1 d . . . . .
C8 C 0.75007(17) 0.9634(2) 0.14276(12) 0.0616(6) Uani 1 1 d . . . . .
H8 H 0.742617 1.050479 0.119424 0.074 Uiso 1 1 calc R U . . .
C9 C 0.80727(16) 0.8686(2) 0.09605(12) 0.0599(6) Uani 1 1 d . . . . .
H9 H 0.825614 0.917943 0.054383 0.072 Uiso 1 1 calc R U . . .
C10 C 0.73796(16) 0.7595(3) 0.07660(12) 0.0586(6) Uani 1 1 d . . . . .
C11 C 0.89835(15) 0.8125(2) 0.12964(12) 0.0619(6) Uani 1 1 d . . . . .
H11A H 0.919667 0.733762 0.104220 0.074 Uiso 1 1 calc R U . . .
H11B H 0.948912 0.879891 0.127111 0.074 Uiso 1 1 calc R U . . .
C12 C 0.88263(13) 0.7738(2) 0.20421(12) 0.0495(5) Uani 1 1 d . . . . .
C13 C 0.83250(14) 0.8580(2) 0.24418(12) 0.0481(5) Uani 1 1 d . . . . .
C14 C 0.79491(17) 0.9876(2) 0.21322(12) 0.0591(6) Uani 1 1 d . . . . .
H14A H 0.847394 1.051605 0.208856 0.071 Uiso 1 1 calc R U . . .
H14B H 0.747051 1.026458 0.243664 0.071 Uiso 1 1 calc R U . . .
C15 C 0.81980(14) 0.8435(2) 0.31867(12) 0.0513(5) Uani 1 1 d . . . . .
H15 H 0.838705 0.916915 0.345259 0.062 Uiso 1 1 calc R U . . .
C16 C 0.78468(15) 0.7386(2) 0.35282(11) 0.0511(5) Uani 1 1 d . . . . .
H16 H 0.782819 0.746443 0.400481 0.061 Uiso 1 1 calc R U . . .
C17 C 0.74834(14) 0.6114(2) 0.32377(10) 0.0458(5) Uani 1 1 d . . . . .
C18 C 0.79718(14) 0.5289(2) 0.28219(11) 0.0477(5) Uani 1 1 d . . . . .
C19 C 0.89772(15) 0.5484(2) 0.26031(11) 0.0540(6) Uani 1 1 d . . . . .
H19 H 0.940440 0.479268 0.271052 0.065 Uiso 1 1 calc R U . . .
C20 C 0.93393(14) 0.6523(2) 0.22736(12) 0.0553(6) Uani 1 1 d . . . . .
H20 H 0.999427 0.648654 0.217587 0.066 Uiso 1 1 calc R U . . .
C21 C 0.74955(17) 0.3990(2) 0.26033(12) 0.0591(6) Uani 1 1 d . . . . .
H21A H 0.796722 0.341013 0.238438 0.071 Uiso 1 1 calc R U . . .
H21B H 0.699424 0.418531 0.227006 0.071 Uiso 1 1 calc R U . . .
C22 C 0.70570(15) 0.3259(2) 0.32214(11) 0.0519(5) Uani 1 1 d . . . . .
H22 H 0.662501 0.254534 0.305813 0.062 Uiso 1 1 calc R U . . .
C23 C 0.65051(14) 0.4197(2) 0.37073(11) 0.0493(5) Uani 1 1 d . . . . .
H23 H 0.584023 0.387628 0.374997 0.059 Uiso 1 1 calc R U . . .
C24 C 0.64967(15) 0.5677(2) 0.34751(12) 0.0547(6) Uani 1 1 d . . . . .
H24A H 0.603946 0.578775 0.310192 0.066 Uiso 1 1 calc R U . . .
H24B H 0.629138 0.624492 0.385408 0.066 Uiso 1 1 calc R U . . .
C25 C 0.70033(14) 0.4050(2) 0.43898(12) 0.0490(5) Uani 1 1 d . . . . .
C26 C 0.78388(16) 0.2644(2) 0.36569(12) 0.0519(5) Uani 1 1 d . . . . .
C27 C 0.83631(14) 0.2708(2) 0.48828(12) 0.0511(5) Uani 1 1 d D . . . .
C28 C 0.91126(15) 0.3491(2) 0.50880(13) 0.0624(6) Uani 1 1 d D . . . .
H28 H 0.923719 0.430136 0.486390 0.075 Uiso 1 1 calc R U . . .
C29 C 0.96873(18) 0.3089(3) 0.56255(16) 0.0793(8) Uani 1 1 d D . . . .
H29 H 1.020324 0.362689 0.575959 0.095 Uiso 1 1 calc R U . . .
C30 C 0.95114(19) 0.1923(3) 0.59609(16) 0.0895(9) Uani 1 1 d D . . . .
H30 H 0.989678 0.166487 0.632962 0.107 Uiso 1 1 calc R U . . .
C31 C 0.8773(2) 0.1134(3) 0.5758(2) 0.1234(15) Uani 1 1 d D . . . .
H31 H 0.864899 0.032903 0.598758 0.148 Uiso 1 1 calc R U . . .
C32 C 0.8200(2) 0.1518(3) 0.52095(18) 0.1038(12) Uani 1 1 d D . . . .
H32 H 0.770204 0.095883 0.506403 0.125 Uiso 1 1 calc R U . . .
N1 N 0.65097(12) 0.78309(18) 0.10942(9) 0.0558(5) Uani 1 1 d . . . . .
N2 N 0.77498(11) 0.31255(16) 0.43261(9) 0.0472(4) Uani 1 1 d . . . . .
O1 O 0.58581(13) 0.9365(2) 0.18323(11) 0.0996(7) Uani 1 1 d . . . . .
O2 O 0.75196(12) 0.66504(19) 0.03874(11) 0.0847(6) Uani 1 1 d . . . . .
O3 O 0.84591(13) 0.18662(17) 0.34804(10) 0.0775(5) Uani 1 1 d . . . . .
O4 O 0.68137(12) 0.46374(17) 0.49159(9) 0.0715(5) Uani 1 1 d . . . . .

loop_
_atom_site_aniso_label
_atom_site_aniso_U_11
_atom_site_aniso_U_22
_atom_site_aniso_U_33
_atom_site_aniso_U_23
_atom_site_aniso_U_13
_atom_site_aniso_U_12
C1 0.0738(17) 0.0931(19) 0.0681(19) 0.0105(16) -0.0030(14) 0.0082(15)
C2 0.086(2) 0.088(2) 0.103(3) 0.0187(19) 0.019(2) 0.0078(17)
C3 0.0631(17) 0.084(2) 0.118(3) -0.025(2) 0.0118(19) 0.0059(15)
C4 0.0577(15) 0.113(2) 0.081(2) -0.034(2) -0.0097(15) 0.0130(16)
C5 0.0589(14) 0.0865(17) 0.0551(16) -0.0117(14) -0.0041(12) 0.0113(13)
C6 0.0518(12) 0.0657(14) 0.0509(15) -0.0095(12) -0.0026(11) 0.0139(11)
C7 0.0624(14) 0.0779(16) 0.0572(16) -0.0144(14) -0.0131(12) 0.0190(13)
C8 0.0791(15) 0.0553(13) 0.0505(15) 0.0059(12) -0.0128(12) 0.0053(12)
C9 0.0662(14) 0.0683(14) 0.0453(14) 0.0110(12) -0.0010(11) -0.0026(12)
C10 0.0571(13) 0.0719(15) 0.0469(14) -0.0015(13) -0.0012(11) 0.0114(12)
C11 0.0552(12) 0.0757(15) 0.0547(16) 0.0114(13) 0.0052(11) -0.0051(11)
C12 0.0396(10) 0.0594(13) 0.0495(14) 0.0103(11) -0.0025(9) -0.0074(10)
C13 0.0458(11) 0.0505(11) 0.0480(13) 0.0041(11) -0.0088(10) -0.0092(10)
C14 0.0724(14) 0.0499(12) 0.0550(16) 0.0036(11) -0.0095(12) -0.0062(11)
C15 0.0577(12) 0.0483(12) 0.0478(14) -0.0035(11) -0.0114(10) -0.0014(10)
C16 0.0622(13) 0.0544(12) 0.0367(12) -0.0003(10) -0.0036(10) 0.0065(11)
C17 0.0529(11) 0.0496(11) 0.0348(12) 0.0064(10) -0.0003(9) 0.0017(10)
C18 0.0581(12) 0.0483(12) 0.0367(12) 0.0045(10) 0.0021(10) -0.0010(10)
C19 0.0547(12) 0.0589(13) 0.0483(14) 0.0044(11) 0.0013(10) 0.0127(11)
C20 0.0402(10) 0.0735(14) 0.0521(14) 0.0063(12) 0.0022(10) 0.0024(11)
C21 0.0772(15) 0.0589(13) 0.0412(14) 0.0001(11) -0.0002(11) -0.0041(12)
C22 0.0601(12) 0.0521(12) 0.0437(13) -0.0001(10) -0.0079(10) -0.0144(10)
C23 0.0436(10) 0.0586(12) 0.0458(13) 0.0103(11) -0.0046(9) -0.0090(10)
C24 0.0518(12) 0.0636(13) 0.0487(14) 0.0120(11) 0.0006(10) 0.0034(10)
C25 0.0510(12) 0.0508(12) 0.0451(14) 0.0055(11) -0.0023(10) -0.0067(10)
C26 0.0578(12) 0.0463(11) 0.0515(14) 0.0009(11) 0.0033(11) -0.0082(11)
C27 0.0471(11) 0.0545(12) 0.0515(14) 0.0054(10) -0.0072(10) -0.0029(9)
C28 0.0568(12) 0.0616(13) 0.0687(17) 0.0081(12) -0.0094(11) -0.0087(11)
C29 0.0591(14) 0.0893(18) 0.090(2) 0.0095(16) -0.0265(13) -0.0147(13)
C30 0.0714(16) 0.102(2) 0.095(2) 0.0291(18) -0.0360(16) -0.0090(15)
C31 0.110(2) 0.112(2) 0.149(3) 0.075(2) -0.071(2) -0.0398(19)
C32 0.0916(19) 0.0890(19) 0.131(3) 0.0555(19) -0.0628(19) -0.0416(16)
N1 0.0526(10) 0.0678(12) 0.0470(12) -0.0114(10) -0.0052(9) 0.0075(9)
N2 0.0493(9) 0.0499(9) 0.0424(11) 0.0037(8) -0.0049(8) -0.0027(8)
O1 0.0683(11) 0.1275(17) 0.1030(17) -0.0596(14) -0.0059(11) 0.0192(11)
O2 0.0691(10) 0.0964(13) 0.0887(15) -0.0342(12) 0.0062(10) 0.0099(10)
O3 0.0867(11) 0.0723(11) 0.0736(13) -0.0057(9) 0.0090(10) 0.0166(10)
O4 0.0821(11) 0.0834(12) 0.0490(11) -0.0090(9) -0.0072(9) 0.0183(9)

loop_
_atom_type_symbol
_atom_type_description
_atom_type_scat_dispersion_real
_atom_type_scat_dispersion_imag
_atom_type_scat_source
C C 0.0033 0.0016 'International Tables Vol C Tables 4.2.6.8 and 6.1.1.4'
H H 0.0000 0.0000 'International Tables Vol C Tables 4.2.6.8 and 6.1.1.4'
N N 0.0061 0.0033 'International Tables Vol C Tables 4.2.6.8 and 6.1.1.4'
O O 0.0106 0.0060 'International Tables Vol C Tables 4.2.6.8 and 6.1.1.4'

loop_
_geom_angle_atom_site_label_1
_geom_angle_atom_site_label_2
_geom_angle_atom_site_label_3
_geom_angle
_geom_angle_site_symmetry_1
_geom_angle_site_symmetry_3
_geom_angle_publ_flag
C6 C1 C2 119.7(3) . . ?
C6 C1 H1 120.1 . . ?
C2 C1 H1 120.1 . . ?
C3 C2 C1 119.5(3) . . ?
C3 C2 H2 120.3 . . ?
C1 C2 H2 120.3 . . ?
C4 C3 C2 120.8(3) . . ?
C4 C3 H3 119.6 . . ?
C2 C3 H3 119.6 . . ?
C3 C4 C5 120.2(3) . . ?
C3 C4 H4 119.9 . . ?
C5 C4 H4 119.9 . . ?
C6 C5 C4 119.7(3) . . ?
C6 C5 H5 120.1 . . ?
C4 C5 H5 120.1 . . ?
C1 C6 C5 120.1(2) . . ?
C1 C6 N1 120.0(2) . . ?
C5 C6 N1 119.9(2) . . ?
O1 C7 N1 123.5(2) . . ?
O1 C7 C8 127.8(2) . . ?
N1 C7 C8 108.8(2) . . ?
C7 C8 C14 110.9(2) . . ?
C7 C8 C9 104.85(19) . . ?
C14 C8 C9 114.71(19) . . ?
C7 C8 H8 108.7 . . ?
C14 C8 H8 108.7 . . ?
C9 C8 H8 108.7 . . ?
C10 C9 C11 112.21(19) . . ?
C10 C9 C8 105.05(18) . . ?
C11 C9 C8 113.6(2) . . ?
C10 C9 H9 108.6 . . ?
C11 C9 H9 108.6 . . ?
C8 C9 H9 108.6 . . ?
O2 C10 N1 123.5(2) . . ?
O2 C10 C9 127.7(2) . . ?
N1 C10 C9 108.8(2) . . ?
C12 C11 C9 112.41(17) . . ?
C12 C11 H11A 109.1 . . ?
C9 C11 H11A 109.1 . . ?
C12 C11 H11B 109.1 . . ?
C9 C11 H11B 109.1 . . ?
H11A C11 H11B 107.9 . . ?
C13 C12 C20 125.9(2) . . ?
C13 C12 C11 118.24(19) . . ?
C20 C12 C11 115.51(19) . . ?
C12 C13 C15 125.18(19) . . ?
C12 C13 C14 118.6(2) . . ?
C15 C13 C14 115.80(19) . . ?
C13 C14 C8 111.46(18) . . ?
C13 C14 H14A 109.3 . . ?
C8 C14 H14A 109.3 . . ?
C13 C14 H14B 109.3 . . ?
C8 C14 H14B 109.3 . . ?
H14A C14 H14B 108.0 . . ?
C16 C15 C13 128.0(2) . . ?
C16 C15 H15 116.0 . . ?
C13 C15 H15 116.0 . . ?
C15 C16 C17 127.3(2) . . ?
C15 C16 H16 116.4 . . ?
C17 C16 H16 116.4 . . ?
C18 C17 C16 125.67(18) . . ?
C18 C17 C24 118.10(18) . . ?
C16 C17 C24 116.09(18) . . ?
C17 C18 C19 125.20(19) . . ?
C17 C18 C21 118.05(18) . . ?
C19 C18 C21 116.54(18) . . ?
C20 C19 C18 127.41(19) . . ?
C20 C19 H19 116.3 . . ?
C18 C19 H19 116.3 . . ?
C19 C20 C12 127.30(19) . . ?
C19 C20 H20 116.3 . . ?
C12 C20 H20 116.3 . . ?
C18 C21 C22 110.94(18) . . ?
C18 C21 H21A 109.5 . . ?
C22 C21 H21A 109.5 . . ?
C18 C21 H21B 109.5 . . ?
C22 C21 H21B 109.5 . . ?
H21A C21 H21B 108.0 . . ?
C26 C22 C21 110.26(18) . . ?
C26 C22 C23 105.07(18) . . ?
C21 C22 C23 113.38(17) . . ?
C26 C22 H22 109.3 . . ?
C21 C22 H22 109.3 . . ?
C23 C22 H22 109.3 . . ?
C25 C23 C22 104.82(17) . . ?
C25 C23 C24 110.82(18) . . ?
C22 C23 C24 113.72(17) . . ?
C25 C23 H23 109.1 . . ?
C22 C23 H23 109.1 . . ?
C24 C23 H23 109.1 . . ?
C17 C24 C23 110.92(17) . . ?
C17 C24 H24A 109.5 . . ?
C23 C24 H24A 109.5 . . ?
C17 C24 H24B 109.5 . . ?
C23 C24 H24B 109.5 . . ?
H24A C24 H24B 108.0 . . ?
O4 C25 N2 123.9(2) . . ?
O4 C25 C23 127.0(2) . . ?
N2 C25 C23 109.16(19) . . ?
O3 C26 N2 123.3(2) . . ?
O3 C26 C22 127.9(2) . . ?
N2 C26 C22 108.81(18) . . ?
C28 C27 C32 119.1(2) . . ?
C28 C27 N2 120.73(19) . . ?
C32 C27 N2 120.18(19) . . ?
C27 C28 C29 120.2(2) . . ?
C27 C28 H28 119.9 . . ?
C29 C28 H28 119.9 . . ?
C30 C29 C28 120.7(2) . . ?
C30 C29 H29 119.7 . . ?
C28 C29 H29 119.7 . . ?
C31 C30 C29 119.5(3) . . ?
C31 C30 H30 120.2 . . ?
C29 C30 H30 120.2 . . ?
C30 C31 C32 120.2(3) . . ?
C30 C31 H31 119.9 . . ?
C32 C31 H31 119.9 . . ?
C27 C32 C31 120.2(2) . . ?
C27 C32 H32 119.9 . . ?
C31 C32 H32 119.9 . . ?
C7 N1 C10 112.4(2) . . ?
C7 N1 C6 124.08(18) . . ?
C10 N1 C6 123.44(18) . . ?
C25 N2 C26 112.10(18) . . ?
C25 N2 C27 124.37(18) . . ?
C26 N2 C27 123.53(17) . . ?

loop_
_geom_bond_atom_site_label_1
_geom_bond_atom_site_label_2
_geom_bond_distance
_geom_bond_site_symmetry_2
_geom_bond_publ_flag
C1 C6 1.362(3) . ?
C1 C2 1.393(4) . ?
C1 H1 0.9300 . ?
C2 C3 1.362(4) . ?
C2 H2 0.9300 . ?
C3 C4 1.351(4) . ?
C3 H3 0.9300 . ?
C4 C5 1.377(4) . ?
C4 H4 0.9300 . ?
C5 C6 1.375(3) . ?
C5 H5 0.9300 . ?
C6 N1 1.429(3) . ?
C7 O1 1.200(3) . ?
C7 N1 1.384(3) . ?
C7 C8 1.500(3) . ?
C8 C14 1.523(3) . ?
C8 C9 1.529(3) . ?
C8 H8 0.9800 . ?
C9 C10 1.496(3) . ?
C9 C11 1.528(3) . ?
C9 H9 0.9800 . ?
C10 O2 1.206(3) . ?
C10 N1 1.386(3) . ?
C11 C12 1.515(3) . ?
C11 H11A 0.9700 . ?
C11 H11B 0.9700 . ?
C12 C13 1.336(3) . ?
C12 C20 1.469(3) . ?
C13 C15 1.466(3) . ?
C13 C14 1.511(3) . ?
C14 H14A 0.9700 . ?
C14 H14B 0.9700 . ?
C15 C16 1.326(3) . ?
C15 H15 0.9300 . ?
C16 C17 1.471(3) . ?
C16 H16 0.9300 . ?
C17 C18 1.335(3) . ?
C17 C24 1.509(3) . ?
C18 C19 1.473(3) . ?
C18 C21 1.508(3) . ?
C19 C20 1.313(3) . ?
C19 H19 0.9300 . ?
C20 H20 0.9300 . ?
C21 C22 1.530(3) . ?
C21 H21A 0.9700 . ?
C21 H21B 0.9700 . ?
C22 C26 1.505(3) . ?
C22 C23 1.531(3) . ?
C22 H22 0.9800 . ?
C23 C25 1.503(3) . ?
C23 C24 1.534(3) . ?
C23 H23 0.9800 . ?
C24 H24A 0.9700 . ?
C24 H24B 0.9700 . ?
C25 O4 1.206(3) . ?
C25 N2 1.389(3) . ?
C26 O3 1.206(3) . ?
C26 N2 1.391(3) . ?
C27 C28 1.357(3) . ?
C27 C32 1.359(3) . ?
C27 N2 1.438(3) . ?
C28 C29 1.373(3) . ?
C28 H28 0.9300 . ?
C29 C30 1.349(4) . ?
C29 H29 0.9300 . ?
C30 C31 1.348(4) . ?
C30 H30 0.9300 . ?
C31 C32 1.384(4) . ?
C31 H31 0.9300 . ?
C32 H32 0.9300 . ?

loop_
_geom_hbond_atom_site_label_D
_geom_hbond_atom_site_label_H
_geom_hbond_atom_site_label_A
_geom_hbond_distance_DH
_geom_hbond_distance_HA
_geom_hbond_distance_DA
_geom_hbond_angle_DHA
_geom_hbond_site_symmetry_A
_geom_hbond_publ_flag
C8 H8 O4 0.98 2.63 3.172(3) 115.1 4_575 yes
C9 H9 O4 0.98 2.62 3.152(3) 114.2 4_575 yes

loop_
_geom_torsion_atom_site_label_1
_geom_torsion_atom_site_label_2
_geom_torsion_atom_site_label_3
_geom_torsion_atom_site_label_4
_geom_torsion
_geom_torsion_site_symmetry_1
_geom_torsion_site_symmetry_2
_geom_torsion_site_symmetry_3
_geom_torsion_site_symmetry_4
_geom_torsion_publ_flag
C6 C1 C2 C3 -0.1(4) . . . . ?
C1 C2 C3 C4 -0.1(4) . . . . ?
C2 C3 C4 C5 -0.3(4) . . . . ?
C3 C4 C5 C6 0.8(4) . . . . ?
C2 C1 C6 C5 0.6(4) . . . . ?
C2 C1 C6 N1 -179.8(2) . . . . ?
C4 C5 C6 C1 -1.0(3) . . . . ?
C4 C5 C6 N1 179.5(2) . . . . ?
O1 C7 C8 C14 53.0(3) . . . . ?
N1 C7 C8 C14 -126.6(2) . . . . ?
O1 C7 C8 C9 177.4(3) . . . . ?
N1 C7 C8 C9 -2.2(3) . . . . ?
C7 C8 C9 C10 2.4(2) . . . . ?
C14 C8 C9 C10 124.4(2) . . . . ?
C7 C8 C9 C11 -120.6(2) . . . . ?
C14 C8 C9 C11 1.4(3) . . . . ?
C11 C9 C10 O2 -58.3(3) . . . . ?
C8 C9 C10 O2 177.9(2) . . . . ?
C11 C9 C10 N1 122.0(2) . . . . ?
C8 C9 C10 N1 -1.9(2) . . . . ?
C10 C9 C11 C12 -78.0(3) . . . . ?
C8 C9 C11 C12 41.0(3) . . . . ?
C9 C11 C12 C13 -43.5(3) . . . . ?
C9 C11 C12 C20 142.95(19) . . . . ?
C20 C12 C13 C15 -0.1(3) . . . . ?
C11 C12 C13 C15 -172.89(19) . . . . ?
C20 C12 C13 C14 172.29(19) . . . . ?
C11 C12 C13 C14 -0.5(3) . . . . ?
C12 C13 C14 C8 44.4(3) . . . . ?
C15 C13 C14 C8 -142.4(2) . . . . ?
C7 C8 C14 C13 75.5(2) . . . . ?
C9 C8 C14 C13 -43.0(3) . . . . ?
C12 C13 C15 C16 -55.9(3) . . . . ?
C14 C13 C15 C16 131.5(2) . . . . ?
C13 C15 C16 C17 -1.0(4) . . . . ?
C15 C16 C17 C18 55.8(3) . . . . ?
C15 C16 C17 C24 -128.6(2) . . . . ?
C16 C17 C18 C19 2.6(3) . . . . ?
C24 C17 C18 C19 -173.0(2) . . . . ?
C16 C17 C18 C21 177.0(2) . . . . ?
C24 C17 C18 C21 1.4(3) . . . . ?
C17 C18 C19 C20 -58.4(4) . . . . ?
C21 C18 C19 C20 127.1(3) . . . . ?
C18 C19 C20 C12 -0.3(4) . . . . ?
C13 C12 C20 C19 57.2(3) . . . . ?
C11 C12 C20 C19 -129.8(2) . . . . ?
C17 C18 C21 C22 -47.6(3) . . . . ?
C19 C18 C21 C22 127.4(2) . . . . ?
C18 C21 C22 C26 -73.2(2) . . . . ?
C18 C21 C22 C23 44.3(2) . . . . ?
C26 C22 C23 C25 -0.33(19) . . . . ?
C21 C22 C23 C25 -120.80(19) . . . . ?
C26 C22 C23 C24 120.85(18) . . . . ?
C21 C22 C23 C24 0.4(2) . . . . ?
C18 C17 C24 C23 45.3(3) . . . . ?
C16 C17 C24 C23 -130.7(2) . . . . ?
C25 C23 C24 C17 73.6(2) . . . . ?
C22 C23 C24 C17 -44.2(2) . . . . ?
C22 C23 C25 O4 178.2(2) . . . . ?
C24 C23 C25 O4 55.1(3) . . . . ?
C22 C23 C25 N2 -0.9(2) . . . . ?
C24 C23 C25 N2 -123.95(17) . . . . ?
C21 C22 C26 O3 -55.6(3) . . . . ?
C23 C22 C26 O3 -178.1(2) . . . . ?
C21 C22 C26 N2 123.95(18) . . . . ?
C23 C22 C26 N2 1.4(2) . . . . ?
C32 C27 C28 C29 -1.0(4) . . . . ?
N2 C27 C28 C29 179.3(2) . . . . ?
C27 C28 C29 C30 -0.7(4) . . . . ?
C28 C29 C30 C31 1.1(5) . . . . ?
C29 C30 C31 C32 0.0(6) . . . . ?
C28 C27 C32 C31 2.1(5) . . . . ?
N2 C27 C32 C31 -178.1(3) . . . . ?
C30 C31 C32 C27 -1.6(6) . . . . ?
O1 C7 N1 C10 -178.5(2) . . . . ?
C8 C7 N1 C10 1.1(3) . . . . ?
O1 C7 N1 C6 3.5(4) . . . . ?
C8 C7 N1 C6 -176.8(2) . . . . ?
O2 C10 N1 C7 -179.3(2) . . . . ?
C9 C10 N1 C7 0.5(3) . . . . ?
O2 C10 N1 C6 -1.3(4) . . . . ?
C9 C10 N1 C6 178.5(2) . . . . ?
C1 C6 N1 C7 -74.9(3) . . . . ?
C5 C6 N1 C7 104.6(3) . . . . ?
C1 C6 N1 C10 107.3(3) . . . . ?
C5 C6 N1 C10 -73.1(3) . . . . ?
O4 C25 N2 C26 -177.22(19) . . . . ?
C23 C25 N2 C26 1.9(2) . . . . ?
O4 C25 N2 C27 2.7(3) . . . . ?
C23 C25 N2 C27 -178.13(16) . . . . ?
O3 C26 N2 C25 177.47(19) . . . . ?
C22 C26 N2 C25 -2.1(2) . . . . ?
O3 C26 N2 C27 -2.5(3) . . . . ?
C22 C26 N2 C27 177.91(16) . . . . ?
C28 C27 N2 C25 -80.3(3) . . . . ?
C32 C27 N2 C25 99.9(3) . . . . ?
C28 C27 N2 C26 99.6(2) . . . . ?
C32 C27 N2 C26 -80.1(3) . . . . ?
